data_1515438
loop_
_publ_author_name
'Vogt, Matthias'
'de Bruin, Bas'
'Berke, Heinz'
'Trincado, M\'onica'
'Gr\"utzmacher, Hansj\"org'

_publ_section_title
;
 Amino olefin nickel(i) and nickel(0) complexes as dehydrogenation
 catalysts for amine boranes
;
_journal_issue 4
_journal_name_full 'Chemical Science'
_journal_page_first 723
_journal_paper_doi 10.1039/c0sc00483a
_journal_volume 2
_journal_year 2011
_chemical_formula_moiety 'C32 H23 F3 N Ni O2 (O1 C4 H8)'
_chemical_formula_sum 'C36 H31 F3 N Ni O3'
_chemical_formula_weight 641.33
_chemical_melting_point 493
_chemical_name_common '[Ni(trop2NH)(OOCCF3)] x [THF]'
_chemical_name_systematic 'Nickel bis(5-H-dibenzo[a,d]cyclohepten-5-yl)-amine trifluoroacetate'
_space_group_IT_number 14
_symmetry_cell_setting monoclinic
_symmetry_Int_Tables_number 14
_symmetry_space_group_name_Hall '-P 2yn'
_symmetry_space_group_name_H-M 'P 1 21/n 1'
_atom_sites_solution_hydrogens geom
_atom_sites_solution_primary direct
_atom_sites_solution_secondary difmap
_audit_creation_method SHELXL-97
_cell_angle_alpha 90.00
_cell_angle_beta 101.06(3)
_cell_angle_gamma 90.00
_cell_formula_units_Z 4
_cell_length_a 13.992(3)
_cell_length_b 11.424(2)
_cell_length_c 18.291(4)
_cell_measurement_reflns_used 8349
_cell_measurement_temperature 200(2)
_cell_measurement_theta_max 28.33
_cell_measurement_theta_min 2.29
_cell_volume 2869.4(11)
_computing_cell_refinement 'Bruker SMART'
_computing_data_collection 'Bruker SMART'
_computing_data_reduction 'Bruker SAINT'
_computing_molecular_graphics 'ORTEP for Windows'
_computing_publication_material 'Bruker SHELXTL'
_computing_structure_refinement 'Bruker SHELXTL'
_computing_structure_solution 'Bruker SHELXTL'
_diffrn_ambient_temperature 200(2)
_diffrn_measured_fraction_theta_full 0.997
_diffrn_measured_fraction_theta_max 0.997
_diffrn_measurement_device_type 'CCD area detector'
_diffrn_measurement_method 'phi and omega scans'
_diffrn_radiation_monochromator graphite
_diffrn_radiation_probe x-ray
_diffrn_radiation_type MoK\a
_diffrn_radiation_wavelength 0.71073
_diffrn_reflns_av_R_equivalents 0.0388
_diffrn_reflns_av_sigmaI/netI 0.0357
_diffrn_reflns_limit_h_max 18
_diffrn_reflns_limit_h_min -18
_diffrn_reflns_limit_k_max 15
_diffrn_reflns_limit_k_min -15
_diffrn_reflns_limit_l_max 24
_diffrn_reflns_limit_l_min -24
_diffrn_reflns_number 29172
_diffrn_reflns_theta_full 28.30
_diffrn_reflns_theta_max 28.30
_diffrn_reflns_theta_min 2.03
_diffrn_source 'fine-focus sealed tube'
_exptl_absorpt_coefficient_mu 0.735
_exptl_absorpt_correction_T_max 0.9235
_exptl_absorpt_correction_T_min 0.8669
_exptl_absorpt_correction_type empirical
_exptl_crystal_colour 'deep green '
_exptl_crystal_density_diffrn 1.485
_exptl_crystal_density_method 'not measured'
_exptl_crystal_description needle
_exptl_crystal_F_000 1332
_exptl_crystal_recrystallization_method 'slow diffusion THF / n-hexane'
_exptl_crystal_size_max 0.20
_exptl_crystal_size_mid 0.15
_exptl_crystal_size_min 0.11
_refine_diff_density_max 0.692
_refine_diff_density_min -0.237
_refine_diff_density_rms 0.078
_refine_ls_extinction_method none
_refine_ls_goodness_of_fit_ref 1.029
_refine_ls_hydrogen_treatment mixed
_refine_ls_matrix_type full
_refine_ls_number_parameters 521
_refine_ls_number_reflns 7123
_refine_ls_number_restraints 0
_refine_ls_restrained_S_all 1.029
_refine_ls_R_factor_all 0.0495
_refine_ls_R_factor_gt 0.0405
_refine_ls_shift/su_max 0.009
_refine_ls_shift/su_mean 0.001
_refine_ls_structure_factor_coef Fsqd
_refine_ls_weighting_details 'calc w=1/[\s^2^(Fo^2^)+(0.0555P)^2^+1.2094P] where P=(Fo^2^+2Fc^2^)/3'
_refine_ls_weighting_scheme calc
_refine_ls_wR_factor_gt 0.0957
_refine_ls_wR_factor_ref 0.1010
_reflns_number_gt 6061
_reflns_number_total 7123
_reflns_threshold_expression >2sigma(I)
_cod_data_source_file c0sc00483a.txt
_cod_data_source_block sadp21n
_cod_original_cell_volume 2869.5(10)
_cod_original_sg_symbol_H-M 'P 21/n'
_cod_database_code 1515438

loop_
_symmetry_equiv_pos_as_xyz
'x, y, z'
'-x+1/2, y+1/2, -z+1/2'
'-x, -y, -z'
'x-1/2, -y-1/2, z-1/2'

loop_
_atom_site_label
_atom_site_type_symbol
_atom_site_fract_x
_atom_site_fract_y
_atom_site_fract_z
_atom_site_U_iso_or_equiv
_atom_site_adp_type
_atom_site_occupancy
_atom_site_symmetry_multiplicity
_atom_site_calc_flag
Ni1 Ni 0.737230(16) 0.882223(18) 0.764241(12) 0.01257(8) Uani 1 1 d
O1 O 0.80027(9) 0.77941(11) 0.67878(7) 0.0174(3) Uani 1 1 d
O2 O 0.79400(9) 0.97387(11) 0.67741(7) 0.0183(3) Uani 1 1 d
C5 C 0.87667(13) 0.87566(15) 0.83314(10) 0.0151(3) Uani 1 1 d
C19 C 0.59967(13) 0.85761(16) 0.69735(10) 0.0160(3) Uani 1 1 d
F3 F 0.93330(9) 0.79910(10) 0.58890(7) 0.0289(3) Uani 1 1 d
F1 F 0.79343(9) 0.84146(13) 0.52274(6) 0.0347(3) Uani 1 1 d
F2 F 0.89416(9) 0.97779(10) 0.56528(7) 0.0270(3) Uani 1 1 d
C31 C 0.81435(13) 0.87728(15) 0.65227(10) 0.0144(3) Uani 1 1 d
C32 C 0.85944(14) 0.87532(15) 0.58183(10) 0.0167(4) Uani 1 1 d
N1 N 0.69146(10) 1.01267(13) 0.82739(8) 0.0119(3) Uani 1 1 d
C21 C 0.55645(12) 0.80463(15) 0.82180(9) 0.0136(3) Uani 1 1 d
C22 C 0.54004(12) 0.91606(15) 0.84909(9) 0.0127(3) Uani 1 1 d
C16 C 0.58298(12) 1.02356(14) 0.82005(9) 0.0128(3) Uani 1 1 d
C23 C 0.47250(13) 1.14314(16) 0.72385(11) 0.0185(4) Uani 1 1 d
C2 C 0.73804(12) 0.89645(15) 0.94769(9) 0.0133(3) Uani 1 1 d
C30 C 0.48489(12) 0.92812(16) 0.90447(10) 0.0153(3) Uani 1 1 d
C8 C 0.70186(13) 0.89389(17) 1.01381(10) 0.0169(3) Uani 1 1 d
C18 C 0.54360(13) 0.96671(16) 0.68367(10) 0.0161(3) Uani 1 1 d
C27 C 0.52292(13) 0.70692(16) 0.85576(10) 0.0176(4) Uani 1 1 d
C1 C 0.74208(12) 1.01267(15) 0.90808(9) 0.0129(3) Uani 1 1 d
C17 C 0.53348(12) 1.04595(15) 0.74023(10) 0.0145(3) Uani 1 1 d
C20 C 0.60627(13) 0.78484(15) 0.75913(10) 0.0150(3) Uani 1 1 d
C7 C 0.84733(12) 1.04766(15) 0.91307(9) 0.0142(3) Uani 1 1 d
C4 C 0.81921(13) 0.78890(15) 0.85563(10) 0.0152(3) Uani 1 1 d
C6 C 0.90672(13) 0.98518(15) 0.87299(10) 0.0153(3) Uani 1 1 d
C3 C 0.77508(12) 0.79316(15) 0.92225(10) 0.0148(3) Uani 1 1 d
C13 C 1.03882(14) 1.11962(17) 0.91925(11) 0.0218(4) Uani 1 1 d
C15 C 0.88570(14) 1.14073(15) 0.95860(10) 0.0171(4) Uani 1 1 d
C9 C 0.70092(14) 0.79102(18) 1.05408(10) 0.0206(4) Uani 1 1 d
C11 C 0.77157(14) 0.68950(16) 0.96259(10) 0.0179(4) Uani 1 1 d
C14 C 0.98160(14) 1.17567(17) 0.96294(11) 0.0216(4) Uani 1 1 d
C10 C 0.73581(14) 0.68855(17) 1.02827(11) 0.0211(4) Uani 1 1 d
C28 C 0.46923(14) 0.71976(17) 0.91158(11) 0.0202(4) Uani 1 1 d
C12 C 1.00177(13) 1.02604(17) 0.87480(10) 0.0189(4) Uani 1 1 d
C24 C 0.42240(15) 1.16305(18) 0.65173(12) 0.0239(4) Uani 1 1 d
C26 C 0.49498(14) 0.99060(18) 0.61068(11) 0.0210(4) Uani 1 1 d
C25 C 0.43430(15) 1.08744(19) 0.59522(11) 0.0248(4) Uani 1 1 d
C29 C 0.44860(14) 0.83081(17) 0.93518(10) 0.0191(4) Uani 1 1 d
C1S C 0.2777(2) 0.8761(2) 0.74949(15) 0.0373(6) Uani 1 1 d
C2S C 0.26342(17) 0.9908(2) 0.78704(13) 0.0306(5) Uani 1 1 d
O1S O 0.18104(13) 0.83907(14) 0.71629(10) 0.0389(4) Uani 1 1 d
C4S C 0.12336(16) 0.9409(2) 0.69561(13) 0.0294(5) Uani 1 1 d
C3S C 0.18244(17) 1.0461(2) 0.73089(15) 0.0342(5) Uani 1 1 d
H16 H 0.5701(13) 1.0907(17) 0.8494(10) 0.005(4) Uiso 1 1 d
H1 H 0.7107(13) 1.0740(16) 0.9334(10) 0.001(4) Uiso 1 1 d
H5 H 0.9155(14) 0.8536(16) 0.7991(11) 0.007(4) Uiso 1 1 d
H27 H 0.5392(16) 0.6318(18) 0.8407(12) 0.017(5) Uiso 1 1 d
H11 H 0.7950(17) 0.6222(19) 0.9441(13) 0.021(6) Uiso 1 1 d
H26 H 0.4996(16) 0.937(2) 0.5735(13) 0.024(6) Uiso 1 1 d
H8 H 0.6780(15) 0.9633(18) 1.0306(11) 0.014(5) Uiso 1 1 d
H19 H 0.6141(15) 0.8250(18) 0.6572(12) 0.014(5) Uiso 1 1 d
H9 H 0.6771(15) 0.7926(18) 1.0989(12) 0.017(5) Uiso 1 1 d
H15 H 0.8449(15) 1.1806(18) 0.9873(11) 0.015(5) Uiso 1 1 d
H20 H 0.6248(16) 0.708(2) 0.7522(12) 0.022(6) Uiso 1 1 d
H12 H 1.0388(16) 0.9841(19) 0.8476(12) 0.020(5) Uiso 1 1 d
H10 H 0.7363(18) 0.618(2) 1.0550(14) 0.028(6) Uiso 1 1 d
H30 H 0.4745(15) 1.0033(19) 0.9221(12) 0.018(5) Uiso 1 1 d
H4 H 0.8239(16) 0.714(2) 0.8339(12) 0.022(6) Uiso 1 1 d
H2 H 0.7102(15) 1.076(2) 0.8100(12) 0.016(5) Uiso 1 1 d
H23 H 0.4617(16) 1.193(2) 0.7624(13) 0.022(6) Uiso 1 1 d
H28 H 0.4457(17) 0.656(2) 0.9326(13) 0.026(6) Uiso 1 1 d
H29 H 0.4102(17) 0.841(2) 0.9737(14) 0.028(6) Uiso 1 1 d
H24 H 0.3803(17) 1.227(2) 0.6446(13) 0.024(6) Uiso 1 1 d
H14 H 1.0089(15) 1.2412(18) 0.9957(12) 0.016(5) Uiso 1 1 d
H13 H 1.0974(17) 1.148(2) 0.9209(12) 0.020(6) Uiso 1 1 d
H25 H 0.4028(19) 1.097(2) 0.5476(15) 0.035(7) Uiso 1 1 d
H2SB H 0.3238(19) 1.039(2) 0.7977(14) 0.037(7) Uiso 1 1 d
H4SA H 0.0614(18) 0.933(2) 0.7145(14) 0.033(6) Uiso 1 1 d
H4SB H 0.1048(18) 0.943(2) 0.6414(15) 0.036(7) Uiso 1 1 d
H2SA H 0.2388(19) 0.967(2) 0.8353(15) 0.043(7) Uiso 1 1 d
H3SB H 0.214(2) 1.077(3) 0.6898(17) 0.054(8) Uiso 1 1 d
H1SA H 0.303(2) 0.816(3) 0.7849(16) 0.046(8) Uiso 1 1 d
H1SB H 0.319(3) 0.894(3) 0.708(2) 0.070(10) Uiso 1 1 d
H3SA H 0.137(2) 1.101(3) 0.7547(17) 0.052(9) Uiso 1 1 d

loop_
_atom_site_aniso_label
_atom_site_aniso_U_11
_atom_site_aniso_U_22
_atom_site_aniso_U_33
_atom_site_aniso_U_23
_atom_site_aniso_U_13
_atom_site_aniso_U_12
Ni1 0.01438(12) 0.01172(12) 0.01205(12) -0.00084(8) 0.00362(8) 0.00053(8)
O1 0.0218(7) 0.0138(6) 0.0178(6) 0.0015(5) 0.0068(5) -0.0001(5)
O2 0.0233(7) 0.0150(6) 0.0177(6) -0.0011(5) 0.0065(5) 0.0028(5)
C5 0.0129(8) 0.0175(8) 0.0149(8) -0.0001(7) 0.0025(6) 0.0030(6)
C19 0.0163(8) 0.0183(8) 0.0133(8) -0.0054(7) 0.0026(7) -0.0024(7)
F3 0.0352(7) 0.0260(6) 0.0306(6) 0.0045(5) 0.0192(5) 0.0120(5)
F1 0.0308(7) 0.0577(8) 0.0156(6) -0.0076(6) 0.0041(5) -0.0166(6)
F2 0.0409(7) 0.0166(5) 0.0288(6) 0.0011(5) 0.0199(5) -0.0050(5)
C31 0.0157(8) 0.0149(8) 0.0129(8) -0.0011(6) 0.0038(6) -0.0003(6)
C32 0.0204(9) 0.0147(8) 0.0157(8) -0.0021(6) 0.0055(7) -0.0020(7)
N1 0.0124(7) 0.0106(7) 0.0124(7) 0.0014(5) 0.0014(5) -0.0003(5)
C21 0.0114(8) 0.0143(8) 0.0144(8) -0.0013(6) 0.0010(6) -0.0011(6)
C22 0.0110(8) 0.0130(8) 0.0133(8) 0.0018(6) 0.0002(6) 0.0004(6)
C16 0.0131(8) 0.0108(7) 0.0147(8) -0.0008(6) 0.0032(6) 0.0005(6)
C23 0.0170(9) 0.0151(8) 0.0231(9) 0.0018(7) 0.0031(7) -0.0014(7)
C2 0.0115(8) 0.0147(8) 0.0126(8) 0.0007(6) -0.0002(6) -0.0014(6)
C30 0.0132(8) 0.0168(8) 0.0156(8) -0.0008(7) 0.0016(6) 0.0014(7)
C8 0.0134(8) 0.0212(9) 0.0162(8) -0.0010(7) 0.0032(7) 0.0007(7)
C18 0.0151(8) 0.0173(8) 0.0160(8) 0.0017(7) 0.0031(7) -0.0033(7)
C27 0.0197(9) 0.0121(8) 0.0205(9) 0.0006(7) 0.0030(7) 0.0002(7)
C1 0.0141(8) 0.0122(8) 0.0121(8) -0.0012(6) 0.0016(6) 0.0011(6)
C17 0.0114(8) 0.0157(8) 0.0162(8) 0.0038(6) 0.0023(6) -0.0034(6)
C20 0.0149(8) 0.0119(8) 0.0187(8) -0.0035(7) 0.0042(7) -0.0010(6)
C7 0.0149(8) 0.0123(8) 0.0140(8) 0.0033(6) -0.0004(6) 0.0004(6)
C4 0.0166(8) 0.0134(8) 0.0149(8) -0.0006(6) 0.0009(7) 0.0031(6)
C6 0.0169(8) 0.0148(8) 0.0136(8) 0.0039(6) 0.0012(6) 0.0010(6)
C3 0.0136(8) 0.0149(8) 0.0147(8) -0.0004(6) -0.0002(6) -0.0009(6)
C13 0.0133(9) 0.0226(9) 0.0270(10) 0.0084(8) -0.0023(7) -0.0042(7)
C15 0.0188(9) 0.0136(8) 0.0170(8) 0.0016(7) -0.0014(7) 0.0016(7)
C9 0.0171(9) 0.0297(10) 0.0149(9) 0.0047(7) 0.0025(7) -0.0036(7)
C11 0.0202(9) 0.0133(8) 0.0187(9) 0.0013(7) 0.0000(7) -0.0013(7)
C14 0.0209(9) 0.0159(9) 0.0241(10) 0.0037(7) -0.0058(7) -0.0023(7)
C10 0.0222(9) 0.0203(9) 0.0194(9) 0.0068(7) 0.0001(7) -0.0052(7)
C28 0.0209(9) 0.0178(9) 0.0226(9) 0.0058(7) 0.0057(7) -0.0026(7)
C12 0.0159(9) 0.0220(9) 0.0187(9) 0.0053(7) 0.0027(7) 0.0013(7)
C24 0.0213(9) 0.0191(9) 0.0289(10) 0.0092(8) -0.0013(8) 0.0008(8)
C26 0.0219(9) 0.0249(10) 0.0156(9) -0.0001(7) 0.0021(7) -0.0026(8)
C25 0.0243(10) 0.0288(10) 0.0186(9) 0.0081(8) -0.0030(8) -0.0026(8)
C29 0.0171(9) 0.0227(9) 0.0186(9) 0.0039(7) 0.0060(7) 0.0002(7)
C1S 0.0385(13) 0.0326(13) 0.0364(13) -0.0044(10) -0.0038(11) 0.0101(10)
C2S 0.0261(11) 0.0287(11) 0.0337(12) -0.0034(9) -0.0025(9) -0.0011(9)
O1S 0.0450(10) 0.0255(8) 0.0422(10) -0.0057(7) -0.0016(8) -0.0025(7)
C4S 0.0250(11) 0.0339(12) 0.0278(11) -0.0015(9) 0.0017(9) -0.0017(9)
C3S 0.0280(11) 0.0273(11) 0.0437(14) 0.0049(10) -0.0017(10) -0.0014(9)

loop_
_atom_type_symbol
_atom_type_description
_atom_type_scat_dispersion_real
_atom_type_scat_dispersion_imag
_atom_type_scat_source
C C 0.0033 0.0016 'International Tables Vol C Tables 4.2.6.8 and 6.1.1.4'
H H 0.0000 0.0000 'International Tables Vol C Tables 4.2.6.8 and 6.1.1.4'
N N 0.0061 0.0033 'International Tables Vol C Tables 4.2.6.8 and 6.1.1.4'
O O 0.0106 0.0060 'International Tables Vol C Tables 4.2.6.8 and 6.1.1.4'
F F 0.0171 0.0103 'International Tables Vol C Tables 4.2.6.8 and 6.1.1.4'
Ni Ni 0.3393 1.1124 'International Tables Vol C Tables 4.2.6.8 and 6.1.1.4'

loop_
_geom_angle_atom_site_label_1
_geom_angle_atom_site_label_2
_geom_angle_atom_site_label_3
_geom_angle
N1 Ni1 C19 94.31(7)
N1 Ni1 C5 92.41(6)
C19 Ni1 C5 170.23(7)
N1 Ni1 C4 95.78(6)
C19 Ni1 C4 133.64(7)
C5 Ni1 C4 38.25(7)
N1 Ni1 C20 92.58(7)
C19 Ni1 C20 38.47(7)
C5 Ni1 C20 134.13(7)
C4 Ni1 C20 95.88(7)
N1 Ni1 O2 104.91(6)
C19 Ni1 O2 93.52(6)
C5 Ni1 O2 91.59(6)
C4 Ni1 O2 126.76(6)
C20 Ni1 O2 130.59(6)
N1 Ni1 O1 164.94(5)
C19 Ni1 O1 87.88(6)
C5 Ni1 O1 87.47(6)
C4 Ni1 O1 93.43(6)
C20 Ni1 O1 98.31(6)
O2 Ni1 O1 60.05(5)
N1 Ni1 C31 134.99(6)
C19 Ni1 C31 90.63(7)
C5 Ni1 C31 89.63(7)
C4 Ni1 C31 112.45(6)
C20 Ni1 C31 117.16(7)
O2 Ni1 C31 30.08(5)
O1 Ni1 C31 29.97(5)
C31 O1 Ni1 85.13(10)
C31 O2 Ni1 89.12(10)
C4 C5 C6 126.05(16)
C4 C5 Ni1 71.37(10)
C6 C5 Ni1 114.20(12)
C4 C5 H5 116.6(12)
C6 C5 H5 114.3(12)
Ni1 C5 H5 101.6(12)
C20 C19 C18 126.54(16)
C20 C19 Ni1 72.24(11)
C18 C19 Ni1 112.77(12)
C20 C19 H19 115.7(14)
C18 C19 H19 114.7(14)
Ni1 C19 H19 102.2(13)
O2 C31 O1 125.70(16)
O2 C31 C32 118.68(15)
O1 C31 C32 115.62(15)
O2 C31 Ni1 60.80(9)
O1 C31 Ni1 64.90(9)
C32 C31 Ni1 178.49(13)
F2 C32 F1 107.32(15)
F2 C32 F3 106.66(15)
F1 C32 F3 106.90(15)
F2 C32 C31 113.93(14)
F1 C32 C31 110.50(15)
F3 C32 C31 111.19(15)
C16 N1 C1 111.33(13)
C16 N1 Ni1 115.26(10)
C1 N1 Ni1 114.20(10)
C16 N1 H2 106.0(14)
C1 N1 H2 104.2(14)
Ni1 N1 H2 104.6(15)
C27 C21 C22 118.27(16)
C27 C21 C20 118.22(16)
C22 C21 C20 123.52(15)
C30 C22 C21 120.01(16)
C30 C22 C16 119.30(15)
C21 C22 C16 120.68(15)
N1 C16 C22 111.40(13)
N1 C16 C17 111.58(14)
C22 C16 C17 109.76(14)
N1 C16 H16 107.8(11)
C22 C16 H16 108.6(11)
C17 C16 H16 107.5(11)
C24 C23 C17 120.67(18)
C24 C23 H23 119.2(14)
C17 C23 H23 120.0(14)
C8 C2 C3 119.16(16)
C8 C2 C1 118.93(15)
C3 C2 C1 121.79(15)
C29 C30 C22 120.85(17)
C29 C30 H30 120.1(13)
C22 C30 H30 119.0(13)
C9 C8 C2 121.23(17)
C9 C8 H8 120.2(13)
C2 C8 H8 118.5(13)
C17 C18 C26 118.49(17)
C17 C18 C19 123.27(16)
C26 C18 C19 118.20(17)
C28 C27 C21 121.13(17)
C28 C27 H27 120.4(13)
C21 C27 H27 118.4(13)
N1 C1 C7 109.15(14)
N1 C1 C2 114.40(14)
C7 C1 C2 109.11(14)
N1 C1 H1 106.9(10)
C7 C1 H1 107.4(10)
C2 C1 H1 109.6(10)
C23 C17 C18 119.91(17)
C23 C17 C16 119.28(16)
C18 C17 C16 120.70(15)
C19 C20 C21 125.05(16)
C19 C20 Ni1 69.29(10)
C21 C20 Ni1 114.73(12)
C19 C20 H20 115.5(14)
C21 C20 H20 115.9(14)
Ni1 C20 H20 103.9(14)
C15 C7 C6 120.09(17)
C15 C7 C1 119.82(16)
C6 C7 C1 120.09(15)
C5 C4 C3 125.60(16)
C5 C4 Ni1 70.38(10)
C3 C4 Ni1 112.76(12)
C5 C4 H4 115.4(13)
C3 C4 H4 116.7(13)
Ni1 C4 H4 101.2(13)
C7 C6 C12 118.13(17)
C7 C6 C5 123.41(16)
C12 C6 C5 118.35(16)
C11 C3 C2 118.91(16)
C11 C3 C4 118.15(16)
C2 C3 C4 122.94(15)
C12 C13 C14 120.11(18)
C12 C13 H13 123.4(15)
C14 C13 H13 116.5(15)
C14 C15 C7 120.76(18)
C14 C15 H15 120.1(13)
C7 C15 H15 119.1(13)
C10 C9 C8 119.64(18)
C10 C9 H9 121.3(13)
C8 C9 H9 119.1(13)
C10 C11 C3 121.17(17)
C10 C11 H11 121.4(14)
C3 C11 H11 117.4(14)
C15 C14 C13 119.44(18)
C15 C14 H14 120.7(12)
C13 C14 H14 119.9(12)
C9 C10 C11 119.84(17)
C9 C10 H10 121.0(15)
C11 C10 H10 119.2(15)
C27 C28 C29 120.00(17)
C27 C28 H28 121.0(15)
C29 C28 H28 119.0(15)
C13 C12 C6 121.18(18)
C13 C12 H12 122.3(14)
C6 C12 H12 116.4(14)
C25 C24 C23 119.80(19)
C25 C24 H24 123.3(14)
C23 C24 H24 116.9(14)
C25 C26 C18 120.91(19)
C25 C26 H26 120.0(14)
C18 C26 H26 118.9(14)
C24 C25 C26 120.13(18)
C24 C25 H25 122.6(17)
C26 C25 H25 117.2(17)
C30 C29 C28 119.54(17)
C30 C29 H29 119.4(14)
C28 C29 H29 121.0(14)
O1S C1S C2S 104.6(2)
O1S C1S H1SA 105.5(17)
C2S C1S H1SA 111.8(17)
O1S C1S H1SB 110.2(19)
C2S C1S H1SB 107.6(18)
H1SA C1S H1SB 116(2)
C1S C2S C3S 101.5(2)
C1S C2S H2SB 112.9(15)
C3S C2S H2SB 113.5(15)
C1S C2S H2SA 104.5(15)
C3S C2S H2SA 111.0(15)
H2SB C2S H2SA 113(2)
C4S O1S C1S 108.13(17)
O1S C4S C3S 107.25(18)
O1S C4S H4SA 108.5(15)
C3S C4S H4SA 111.3(15)
O1S C4S H4SB 108.7(15)
C3S C4S H4SB 115.0(16)
H4SA C4S H4SB 106(2)
C2S C3S C4S 103.45(19)
C2S C3S H3SB 105.9(17)
C4S C3S H3SB 103.8(18)
C2S C3S H3SA 113.8(16)
C4S C3S H3SA 108.8(17)
H3SB C3S H3SA 120(2)

loop_
_geom_bond_atom_site_label_1
_geom_bond_atom_site_label_2
_geom_bond_distance
Ni1 N1 2.0613(15)
Ni1 C19 2.0923(19)
Ni1 C5 2.1113(19)
Ni1 C4 2.1240(18)
Ni1 C20 2.1303(18)
Ni1 O2 2.1756(13)
Ni1 O1 2.2649(13)
Ni1 C31 2.4920(18)
O1 C31 1.249(2)
O2 C31 1.249(2)
C5 C4 1.387(2)
C5 C6 1.468(2)
C5 H5 0.94(2)
C19 C20 1.392(3)
C19 C18 1.468(3)
C19 H19 0.88(2)
F3 C32 1.339(2)
F1 C32 1.337(2)
F2 C32 1.325(2)
C31 C32 1.539(2)
N1 C16 1.503(2)
N1 C1 1.510(2)
N1 H2 0.85(2)
C21 C27 1.401(2)
C21 C22 1.402(2)
C21 C20 1.469(2)
C22 C30 1.393(2)
C22 C16 1.508(2)
C16 C17 1.513(2)
C16 H16 0.972(19)
C23 C24 1.389(3)
C23 C17 1.397(2)
C23 H23 0.94(2)
C2 C8 1.398(2)
C2 C3 1.404(2)
C2 C1 1.519(2)
C30 C29 1.385(3)
C30 H30 0.94(2)
C8 C9 1.388(3)
C8 H8 0.93(2)
C18 C17 1.402(3)
C18 C26 1.404(3)
C27 C28 1.386(3)
C27 H27 0.94(2)
C1 C7 1.512(2)
C1 H1 0.988(18)
C20 H20 0.93(2)
C7 C15 1.393(2)
C7 C6 1.404(2)
C4 C3 1.469(3)
C4 H4 0.95(2)
C6 C12 1.404(3)
C3 C11 1.401(2)
C13 C12 1.382(3)
C13 C14 1.391(3)
C13 H13 0.88(2)
C15 C14 1.387(3)
C15 H15 0.96(2)
C9 C10 1.386(3)
C9 H9 0.94(2)
C11 C10 1.387(3)
C11 H11 0.93(2)
C14 H14 0.99(2)
C10 H10 0.94(2)
C28 C29 1.388(3)
C28 H28 0.91(2)
C12 H12 0.92(2)
C24 C25 1.381(3)
C24 H24 0.93(2)
C26 C25 1.390(3)
C26 H26 0.92(2)
C25 H25 0.91(3)
C29 H29 0.97(2)
C1S O1S 1.436(3)
C1S C2S 1.510(3)
C1S H1SA 0.96(3)
C1S H1SB 1.06(4)
C2S C3S 1.513(3)
C2S H2SB 1.00(3)
C2S H2SA 1.04(3)
O1S C4S 1.425(3)
C4S C3S 1.529(3)
C4S H4SA 1.00(3)
C4S H4SB 0.98(3)
C3S H3SB 1.01(3)
C3S H3SA 1.04(3)

loop_
_geom_torsion_atom_site_label_1
_geom_torsion_atom_site_label_2
_geom_torsion_atom_site_label_3
_geom_torsion_atom_site_label_4
_geom_torsion
N1 Ni1 O1 C31 -3.8(2)
C19 Ni1 O1 C31 94.95(11)
C5 Ni1 O1 C31 -93.65(11)
C4 Ni1 O1 C31 -131.45(11)
C20 Ni1 O1 C31 132.09(11)
O2 Ni1 O1 C31 -0.35(10)
N1 Ni1 O2 C31 179.43(11)
C19 Ni1 O2 C31 -85.17(11)
C5 Ni1 O2 C31 86.51(11)
C4 Ni1 O2 C31 70.21(13)
C20 Ni1 O2 C31 -73.74(13)
O1 Ni1 O2 C31 0.35(10)
N1 Ni1 C5 C4 96.29(11)
C19 Ni1 C5 C4 -37.1(4)
C20 Ni1 C5 C4 0.34(15)
O2 Ni1 C5 C4 -158.71(10)
O1 Ni1 C5 C4 -98.79(10)
C31 Ni1 C5 C4 -128.69(11)
N1 Ni1 C5 C6 -25.68(13)
C19 Ni1 C5 C6 -159.1(4)
C4 Ni1 C5 C6 -121.97(18)
C20 Ni1 C5 C6 -121.63(13)
O2 Ni1 C5 C6 79.32(13)
O1 Ni1 C5 C6 139.24(13)
C31 Ni1 C5 C6 109.34(13)
N1 Ni1 C19 C20 -88.73(11)
C5 Ni1 C19 C20 44.5(4)
C4 Ni1 C19 C20 13.47(15)
O2 Ni1 C19 C20 166.01(10)
O1 Ni1 C19 C20 106.20(10)
C31 Ni1 C19 C20 136.04(11)
N1 Ni1 C19 C18 34.20(13)
C5 Ni1 C19 C18 167.5(4)
C4 Ni1 C19 C18 136.41(12)
C20 Ni1 C19 C18 122.93(18)
O2 Ni1 C19 C18 -71.06(13)
O1 Ni1 C19 C18 -130.87(13)
C31 Ni1 C19 C18 -101.03(13)
Ni1 O2 C31 O1 -0.67(19)
Ni1 O2 C31 C32 178.38(14)
Ni1 O1 C31 O2 0.64(19)
Ni1 O1 C31 C32 -178.43(14)
N1 Ni1 C31 O2 -0.79(14)
C19 Ni1 C31 O2 95.95(11)
C5 Ni1 C31 O2 -93.82(11)
C4 Ni1 C31 O2 -125.34(11)
C20 Ni1 C31 O2 124.98(11)
O1 Ni1 C31 O2 -179.40(17)
N1 Ni1 C31 O1 178.62(9)
C19 Ni1 C31 O1 -84.65(11)
C5 Ni1 C31 O1 85.58(11)
C4 Ni1 C31 O1 54.06(12)
C20 Ni1 C31 O1 -55.62(12)
O2 Ni1 C31 O1 179.40(17)
N1 Ni1 C31 C32 -71(5)
C19 Ni1 C31 C32 26(5)
C5 Ni1 C31 C32 -164(5)
C4 Ni1 C31 C32 164(5)
C20 Ni1 C31 C32 55(5)
O2 Ni1 C31 C32 -70(5)
O1 Ni1 C31 C32 110(5)
O2 C31 C32 F2 15.8(2)
O1 C31 C32 F2 -165.07(16)
Ni1 C31 C32 F2 85(5)
O2 C31 C32 F1 -105.12(19)
O1 C31 C32 F1 74.0(2)
Ni1 C31 C32 F1 -36(5)
O2 C31 C32 F3 136.35(17)
O1 C31 C32 F3 -44.5(2)
Ni1 C31 C32 F3 -154(5)
C19 Ni1 N1 C16 14.49(12)
C5 Ni1 N1 C16 -158.40(12)
C4 Ni1 N1 C16 -120.20(12)
C20 Ni1 N1 C16 -24.01(12)
O2 Ni1 N1 C16 109.30(11)
O1 Ni1 N1 C16 112.4(2)
C31 Ni1 N1 C16 109.71(12)
C19 Ni1 N1 C1 145.27(12)
C5 Ni1 N1 C1 -27.63(12)
C4 Ni1 N1 C1 10.57(12)
C20 Ni1 N1 C1 106.76(12)
O2 Ni1 N1 C1 -119.92(11)
O1 Ni1 N1 C1 -116.9(2)
C31 Ni1 N1 C1 -119.52(12)
C27 C21 C22 C30 -5.1(2)
C20 C21 C22 C30 174.45(16)
C27 C21 C22 C16 173.87(16)
C20 C21 C22 C16 -6.6(3)
C1 N1 C16 C22 -67.40(17)
Ni1 N1 C16 C22 64.73(16)
C1 N1 C16 C17 169.54(13)
Ni1 N1 C16 C17 -58.33(16)
C30 C22 C16 N1 124.11(16)
C21 C22 C16 N1 -54.8(2)
C30 C22 C16 C17 -111.79(17)
C21 C22 C16 C17 69.3(2)
C21 C22 C30 C29 2.3(3)
C16 C22 C30 C29 -176.62(16)
C3 C2 C8 C9 -0.8(3)
C1 C2 C8 C9 -176.88(16)
C20 C19 C18 C17 36.5(3)
Ni1 C19 C18 C17 -47.7(2)
C20 C19 C18 C26 -141.16(19)
Ni1 C19 C18 C26 134.61(15)
C22 C21 C27 C28 4.2(3)
C20 C21 C27 C28 -175.31(17)
C16 N1 C1 C7 -158.65(13)
Ni1 N1 C1 C7 68.69(15)
C16 N1 C1 C2 78.81(17)
Ni1 N1 C1 C2 -53.85(17)
C8 C2 C1 N1 -125.79(16)
C3 C2 C1 N1 58.2(2)
C8 C2 C1 C7 111.65(18)
C3 C2 C1 C7 -64.4(2)
C24 C23 C17 C18 -0.7(3)
C24 C23 C17 C16 -176.93(17)
C26 C18 C17 C23 2.9(3)
C19 C18 C17 C23 -174.79(16)
C26 C18 C17 C16 179.04(16)
C19 C18 C17 C16 1.4(3)
N1 C16 C17 C23 -125.38(17)
C22 C16 C17 C23 110.62(18)
N1 C16 C17 C18 58.4(2)
C22 C16 C17 C18 -65.5(2)
C18 C19 C20 C21 0.8(3)
Ni1 C19 C20 C21 106.33(17)
C18 C19 C20 Ni1 -105.57(18)
C27 C21 C20 C19 144.67(18)
C22 C21 C20 C19 -34.9(3)
C27 C21 C20 Ni1 -134.10(14)
C22 C21 C20 Ni1 46.4(2)
N1 Ni1 C20 C19 93.67(11)
C5 Ni1 C20 C19 -170.45(10)
C4 Ni1 C20 C19 -170.24(11)
O2 Ni1 C20 C19 -18.53(13)
O1 Ni1 C20 C19 -75.89(11)
C31 Ni1 C20 C19 -51.27(12)
N1 Ni1 C20 C21 -26.45(13)
C19 Ni1 C20 C21 -120.12(18)
C5 Ni1 C20 C21 69.43(16)
C4 Ni1 C20 C21 69.64(13)
O2 Ni1 C20 C21 -138.65(11)
O1 Ni1 C20 C21 163.99(12)
C31 Ni1 C20 C21 -171.39(11)
N1 C1 C7 C15 125.51(16)
C2 C1 C7 C15 -108.83(18)
N1 C1 C7 C6 -55.7(2)
C2 C1 C7 C6 70.01(19)
C6 C5 C4 C3 2.4(3)
Ni1 C5 C4 C3 -104.48(17)
C6 C5 C4 Ni1 106.84(17)
N1 Ni1 C4 C5 -86.55(11)
C19 Ni1 C4 C5 171.87(10)
C20 Ni1 C4 C5 -179.75(11)
O2 Ni1 C4 C5 26.94(13)
O1 Ni1 C4 C5 81.52(10)
C31 Ni1 C4 C5 57.62(11)
N1 Ni1 C4 C3 34.83(13)
C19 Ni1 C4 C3 -66.76(16)
C5 Ni1 C4 C3 121.37(17)
C20 Ni1 C4 C3 -58.38(13)
O2 Ni1 C4 C3 148.31(11)
O1 Ni1 C4 C3 -157.11(12)
C31 Ni1 C4 C3 178.99(11)
C15 C7 C6 C12 -5.9(2)
C1 C7 C6 C12 175.28(15)
C15 C7 C6 C5 170.28(16)
C1 C7 C6 C5 -8.6(2)
C4 C5 C6 C7 -35.4(3)
Ni1 C5 C6 C7 48.6(2)
C4 C5 C6 C12 140.80(18)
Ni1 C5 C6 C12 -135.29(14)
C8 C2 C3 C11 2.2(2)
C1 C2 C3 C11 178.21(16)
C8 C2 C3 C4 -176.70(16)
C1 C2 C3 C4 -0.7(3)
C5 C4 C3 C11 -142.16(18)
Ni1 C4 C3 C11 136.32(14)
C5 C4 C3 C2 36.7(3)
Ni1 C4 C3 C2 -44.8(2)
C6 C7 C15 C14 2.4(3)
C1 C7 C15 C14 -178.81(16)
C2 C8 C9 C10 -0.4(3)
C2 C3 C11 C10 -2.5(3)
C4 C3 C11 C10 176.42(17)
C7 C15 C14 C13 2.3(3)
C12 C13 C14 C15 -3.3(3)
C8 C9 C10 C11 0.1(3)
C3 C11 C10 C9 1.4(3)
C21 C27 C28 C29 -0.6(3)
C14 C13 C12 C6 -0.4(3)
C7 C6 C12 C13 4.9(3)
C5 C6 C12 C13 -171.41(17)
C17 C23 C24 C25 -1.3(3)
C17 C18 C26 C25 -3.1(3)
C19 C18 C26 C25 174.66(18)
C23 C24 C25 C26 1.1(3)
C18 C26 C25 C24 1.2(3)
C22 C30 C29 C28 1.4(3)
C27 C28 C29 C30 -2.3(3)
O1S C1S C2S C3S -39.0(3)
C2S C1S O1S C4S 31.6(3)
C1S O1S C4S C3S -10.8(3)
C1S C2S C3S C4S 31.5(3)
O1S C4S C3S C2S -13.9(3)
